data_2000732
loop_
_publ_author_name
'Blake, A. J.'
'Easton, T.'
'Stephenson, T. A.'

_publ_section_title
;
 <i>cis</i>-Dichlorobis(1-butenyldiphenylphosphine)ruthenium(II)
;
_journal_issue 8
_journal_name_full 'Acta Crystallographica Section C'
_journal_page_first 1567
_journal_page_last 1568
_journal_paper_doi 10.1107/S0108270192004955
_journal_volume 48
_journal_year 1992
_chemical_formula_sum 'C32 H34 Cl2 P2 Ru'
_chemical_formula_weight 652.5
_space_group_crystal_system monoclinic
_space_group_IT_number 4
_space_group_name_Hall 'P 2yb'
_space_group_name_H-M_alt 'P 1 21 1'
_atom_type_scat_source 'inlaid except for Ru (Cromer & Mann, 1968)'
_cell_angle_alpha 90
_cell_angle_beta 113.30(2)
_cell_angle_gamma 90
_cell_formula_units_Z 2
_cell_length_a 9.181(3)
_cell_length_b 14.841(6)
_cell_length_c 11.598(4)
_cell_measurement_reflns_used 17
_cell_measurement_temperature 298
_cell_measurement_theta_max 21.5
_cell_measurement_theta_min 5.5
_cell_volume 1451.4(9)
_diffrn_measurement_device 'Sto\"e Stadi-2 two-circle'
_diffrn_measurement_method '\w scans'
_diffrn_radiation_type MoK\a
_diffrn_radiation_wavelength 0.71073
_diffrn_reflns_av_R_equivalents 0.012
_diffrn_reflns_limit_h_max 10
_diffrn_reflns_limit_h_min -10
_diffrn_reflns_limit_k_max 17
_diffrn_reflns_limit_k_min 0
_diffrn_reflns_limit_l_max 13
_diffrn_reflns_limit_l_min 0
_diffrn_reflns_number 2726
_diffrn_reflns_theta_max 25
_diffrn_standards_decay_% .0
_diffrn_standards_interval_count fourth_layer
_diffrn_standards_number 2
_exptl_absorpt_coefficient_mu 0.80
_exptl_absorpt_correction_type none
_exptl_crystal_colour Yellow
_exptl_crystal_density_diffrn 1.493
_exptl_crystal_description Block
_exptl_crystal_size_max 0.36
_exptl_crystal_size_mid 0.24
_exptl_crystal_size_min 0.20
_refine_diff_density_max 0.80
_refine_diff_density_min 1.19
_refine_ls_extinction_method none
_refine_ls_goodness_of_fit_obs 1.290
_refine_ls_hydrogen_treatment 'H-atom positions calculated.'
_refine_ls_number_parameters 138
_refine_ls_number_reflns 2431
_refine_ls_R_factor_obs 0.0583
_refine_ls_shift/esd_max 0.06
_refine_ls_structure_factor_coef F
_refine_ls_weighting_details 'w = 1/[\s^2^(F)+0.001F^2^]'
_refine_ls_weighting_scheme calc
_refine_ls_wR_factor_obs 0.0704
_reflns_number_observed 2431
_reflns_observed_criterion F>2.0\s(F)
_cod_data_source_file ha1005.cif
_cod_data_source_block ha1005a
_cod_depositor_comments
;
The following automatic conversions were performed:

'_refine_ls_weighting_scheme' value 'w = 1/[\s^2^(F)+0.001F^2^]' was
changed to 'calc'. New tag '_refine_ls_weighting_details' was
created. The value of the new tag was set to 'w =
1/[\s^2^(F)+0.001F^2^]'.

Automatic conversion script
Id: cif_fix_values 3143 2015-03-26 13:38:13Z robertas 
;
_cod_original_cell_volume 1452
_cod_original_formula_sum 'C32 H34 Cl2 P2 Ru1'
_cod_database_code 2000732

loop_
_space_group_symop_id
_space_group_symop_operation_xyz
1 x,y,z
2 -x,y+1/2,-z

loop_
_atom_site_label
_atom_site_fract_x
_atom_site_fract_y
_atom_site_fract_z
_atom_site_U_iso_or_equiv
Ru .12020(8) .2500 .18872(6) .0330(4)
Cl(1) .1314(4) .4139(2) .1585(3) .10549(19)
Cl(2) -.0738(3) .2583(3) .2848(2) .0404(14)
P(1) -.1210(3) .2464(3) -.0013(2) .0403(13)
P(2) .3211(3) .2895(2) .3922(2) .0382(15)
C(102) -.0961(10) .1993(3) -.2327(7) .057(3)
C(103) -.0837(10) .2211(3) -.3455(7) .063(4)
C(104) -.0841(10) .3112(3) -.3801(7) .063(4)
C(105) -.0969(10) .3794(3) -.3019(7) .064(3)
C(106) -.1093(10) .3576(3) -.1891(7) .055(3)
C(101) -.1089(10) .2675(3) -.1546(7) .038(2)
C(108) -.4392(9) .2936(5) -.0978(7) .059(3)
C(109) -.5688(9) .3500(5) -.1189(7) .068(4)
C(110) -.5469(9) .4334(5) -.0590(7) .072(4)
C(111) -.3954(9) .4605(5) .0220(7) .078(4)
C(112) -.2657(9) .4041(5) .0432(7) .060(3)
C(107) -.2876(9) .3207(5) -.0167(7) .052(3)
C(113) -.1966(17) .1324(9) -.0115(13) .063(3)
C(114) -.0986(11) .0783(8) .1041(8) .047(3)
C(115) .0717(14) .1041(8) .1504(11) .041(3)
C(116) .1697(10) .1159(7) .2751(9) .048(3)
C(202) .2678(8) .1961(5) .5794(7) .051(3)
C(203) .2914(8) .1277(5) .6675(7) .066(4)
C(204) .4197(8) .0691(5) .6963(7) .067(4)
C(205) .5246(8) .0788(5) .6369(7) .062(3)
C(206) .5010(8) .1472(5) .5488(7) .049(3)
C(201) .3727(8) .2058(5) .5200(7) .037(2)
C(208) .1549(7) .4348(5) .4508(7) .054(3)
C(209) .1460(7) .5071(5) .5245(7) .066(4)
C(210) .2806(7) .5346(5) .6270(7) .075(4)
C(211) .4242(7) .4897(5) .6559(7) .075(4)
C(212) .4332(7) .4173(5) .5823(7) .058(3)
C(207) .2985(7) .3898(5) .4797(7) .044(3)
C(213) .5038(15) .3132(9) .3684(12) .056(3)
C(214) .4700(11) .3069(8) .2291(8) .050(3)
C(215) .3501(12) .2351(8) .1649(10) .046(3)
C(216) .2241(11) .2445(5) .0463(7) .045(2)
H(102) -.0957 .1296 -.2060 .0500
H(103) -.0738 .1683 -.4060 .0500
H(104) -.0746 .3281 -.4764 .0500
H(105) -.0973 .4492 -.3287 .0500
H(106) -.1192 .4104 -.1286 .0500
H(108) -.4561 .2290 -.1441 .0500
H(109) -.6862 .3290 -.1816 .0500
H(110) -.6473 .4771 -.0754 .0500
H(111) -.3784 .5251 .0684 .0500
H(112) -.1484 .4251 .1059 .0500
H(1A) -.1924 .0999 -.0935 .0500
H(1B) -.3178 .1350 -.0197 .0500
H(1C) -.1105 .0075 .0807 .0500
H(1D) -.1414 .0909 .1769 .0500
H(1E) .1220 .1143 .0816 .0500
H(1F) .1234 .1242 .3467 .0500
H(1G) .2814 .0819 .2969 .0500
H(202) .1685 .2415 .5571 .0500
H(203) .2102 .1202 .7135 .0500
H(204) .4380 .0162 .7646 .0500
H(205) .6240 .0334 .6592 .0500
H(206) .5822 .1547 .5028 .0500
H(208) .0506 .4135 .3715 .0500
H(209) .0348 .5419 .5021 .0500
H(210) .2737 .5906 .6841 .0500
H(211) .5285 .5109 .7353 .0500
H(212) .5444 .3825 .6047 .0500
H(2A) .5937 .2646 .4196 .0500
H(2B) .5452 .3802 .4019 .0500
H(2C) .5790 .2915 .2186 .0500
H(2D) .4250 .3710 .1854 .0500
H(2E) .3611 .1716 .2130 .0500
H(2F) .1895 .3110 .0076 .0500
H(2G) .2212 .1890 -.0148 .0500

loop_
_geom_angle_atom_site_label_1
_geom_angle_atom_site_label_2
_geom_angle_atom_site_label_3
_geom_angle
Cl(1) Ru Cl(2) 95.38(11)
Cl(1) Ru P(1) 88.12(11)
Cl(1) Ru P(2) 80.88(10)
Cl(1) Ru M(1) 177.2(4)
Cl(1) Ru M(2) 85.8(3)
Cl(2) Ru P(1) 81.24(11)
Cl(2) Ru P(2) 87.43(10)
Cl(2) Ru M(1) 87.3(4)
Cl(2) Ru M(2) 178.8(3)
P(1) Ru P(2) 163.41(11)
P(1) Ru M(1) 93.0(4)
P(1) Ru M(2) 98.6(3)
P(2) Ru M(1) 98.6(4)
P(2) Ru M(2) 93.0(3)
M(1) Ru M(2) 91.5(4)
Ru P(1) C(101) 119.2(3)
Ru P(1) C(107) 120.0(3)
Ru P(1) C(113) 105.5(5)
C(101) P(1) C(107) 99.7(4)
C(101) P(1) C(113) 105.2(5)
C(107) P(1) C(113) 105.7(6)
P(1) C(101) C(102) 123.6(6)
P(1) C(101) C(106) 116.4(6)
P(1) C(107) C(108) 117.6(6)
P(1) C(107) C(112) 122.3(6)
P(1) C(113) C(114) 111.0(9)
C(113) C(114) C(115) 110.8(10)
C(114) C(115) C(116) 124.6(11)
Ru P(2) C(201) 118.3(3)
Ru P(2) C(207) 121.3(3)
Ru P(2) C(213) 106.7(4)
C(201) P(2) C(207) 98.6(4)
C(201) P(2) C(213) 106.9(5)
C(207) P(2) C(213) 103.5(5)
P(2) C(201) C(202) 117.2(6)
P(2) C(201) C(206) 122.4(6)
P(2) C(207) C(208) 123.4(6)
P(2) C(207) C(212) 116.5(6)
P(2) C(213) C(214) 109.4(9)
C(213) C(214) C(215) 111.8(9)
C(214) C(215) C(216) 124.8(10)

loop_
_geom_bond_atom_site_label_1
_geom_bond_atom_site_label_2
_geom_bond_distance
Ru Cl(1) 2.466(3)
Ru Cl(2) 2.450(3)
Ru P(1) 2.430(3)
Ru P(2) 2.423(3)
Ru M(1) 2.096(13)
Ru M(2) 2.114(10)
P(1) C(101) 1.851(8)
P(1) C(107) 1.837(8)
P(1) C(113) 1.814(15)
C(113) C(114) 1.515(18)
C(114) C(115) 1.489(16)
C(115) C(116) 1.380(16)
P(2) C(201) 1.846(8)
P(2) C(207) 1.859(8)
P(2) C(213) 1.840(14)
C(213) C(214) 1.522(17)
C(214) C(215) 1.502(16)
C(215) C(216) 1.411(14)
